data_4074252
loop_
_publ_author_name
'Dost\'al, Libor'
'C\'isa\<rov\'a, Ivana'
'Jambor, Roman'
'R\%u\<zi\<cka, Ale\<s'
'Jir\'asko, Robert'
'Hole\<cek, Jaroslav'

_publ_section_title
;
 Structural Diversity of Organoantimony(III) and Organobismuth(III)
 Dihalides Containing O,C,O-Chelating Ligands
;
_journal_issue 18
_journal_name_full Organometallics
_journal_page_first 4366
_journal_paper_doi 10.1021/om060489q
_journal_volume 25
_journal_year 2006
_chemical_compound_source 'synthesized by the authors'
_chemical_formula_moiety 'C16 H25 Bi I2 O2'
_chemical_formula_sum 'C16 H25 Bi I2 O2'
_chemical_formula_weight 712.14
_chemical_name_systematic
; 
 ? 
;
_space_group_IT_number 14
_symmetry_cell_setting monoclinic
_symmetry_space_group_name_Hall '-P 2ybc'
_symmetry_space_group_name_H-M 'P 1 21/c 1'
_atom_sites_solution_hydrogens geom
_atom_sites_solution_primary direct
_atom_sites_solution_secondary difmap
_audit_creation_method SHELXL-97
_cell_angle_alpha 90.00
_cell_angle_beta 94.5500(10)
_cell_angle_gamma 90.00
_cell_formula_units_Z 4
_cell_length_a 8.5780(2)
_cell_length_b 23.4510(3)
_cell_length_c 9.9950(2)
_cell_measurement_reflns_used 31402
_cell_measurement_temperature 150(2)
_cell_measurement_theta_max 27.5
_cell_measurement_theta_min 1
_cell_volume 2004.28(7)
_computing_cell_refinement 'COLLECT and DENZO'
_computing_data_collection 'COLLECT (Hooft, 1998) and DENZO (Otwinowski & Minor, 1997)'
_computing_data_reduction 'COLLECT and DENZO'
_computing_structure_refinement 'SHELXL-97 (Sheldrick, 1997)'
_computing_structure_solution 'SIR92 (Altomare et al., 1994)'
_diffrn_ambient_temperature 150(2)
_diffrn_detector_area_resol_mean 9.091
_diffrn_measured_fraction_theta_full 1.000
_diffrn_measured_fraction_theta_max 1.000
_diffrn_measurement_device_type 'Nonius KappaCCD area detector'
_diffrn_measurement_method '\f and \w scans to fill the Ewald sphere'
_diffrn_radiation_monochromator graphite
_diffrn_radiation_source 'fine-focus sealed tube'
_diffrn_radiation_type MoK\a
_diffrn_radiation_wavelength 0.71073
_diffrn_reflns_av_R_equivalents 0.0525
_diffrn_reflns_av_sigmaI/netI 0.0326
_diffrn_reflns_limit_h_max 11
_diffrn_reflns_limit_h_min -11
_diffrn_reflns_limit_k_max 30
_diffrn_reflns_limit_k_min -30
_diffrn_reflns_limit_l_max 12
_diffrn_reflns_limit_l_min -12
_diffrn_reflns_number 30754
_diffrn_reflns_theta_full 27.46
_diffrn_reflns_theta_max 27.46
_diffrn_reflns_theta_min 1.74
_diffrn_standards_number 0
_exptl_absorpt_coefficient_mu 11.879
_exptl_absorpt_correction_T_max 0.365
_exptl_absorpt_correction_T_min 0.226
_exptl_absorpt_correction_type gaussian
_exptl_absorpt_process_details '(Coppens, 1970)'
_exptl_crystal_colour yellow
_exptl_crystal_density_diffrn 2.360
_exptl_crystal_density_method 'not measured'
_exptl_crystal_description prism
_exptl_crystal_F_000 1304
_exptl_crystal_size_max 0.22
_exptl_crystal_size_mid 0.12
_exptl_crystal_size_min 0.075
_refine_diff_density_max 1.670
_refine_diff_density_min -1.608
_refine_diff_density_rms 0.181
_refine_ls_extinction_coef 0.00056(6)
_refine_ls_extinction_expression Fc^*^=kFc[1+0.001xFc^2^\l^3^/sin(2\q)]^-1/4^
_refine_ls_extinction_method SHELXL
_refine_ls_goodness_of_fit_ref 1.070
_refine_ls_hydrogen_treatment constr
_refine_ls_matrix_type full
_refine_ls_number_parameters 197
_refine_ls_number_reflns 4582
_refine_ls_number_restraints 0
_refine_ls_restrained_S_all 1.070
_refine_ls_R_factor_all 0.0414
_refine_ls_R_factor_gt 0.0297
_refine_ls_shift/su_max 0.002
_refine_ls_shift/su_mean 0.000
_refine_ls_structure_factor_coef Fsqd
_refine_ls_weighting_details 'calc w=1/[\s^2^(Fo^2^)+(0.0301P)^2^+5.5227P] where P=(Fo^2^+2Fc^2^)/3'
_refine_ls_weighting_scheme calc
_refine_ls_wR_factor_gt 0.0636
_refine_ls_wR_factor_ref 0.0688
_reflns_number_gt 3888
_reflns_number_total 4582
_reflns_threshold_expression I>2\s(I)
_cod_data_source_file om060489qsi20060605_065356.cif
_cod_data_source_block 8-ocotbii2-ruzic
_cod_original_sg_symbol_H-M 'P 21/c'
_cod_database_code 4074252

loop_
_symmetry_equiv_pos_as_xyz
'x, y, z'
'-x, y+1/2, -z+1/2'
'-x, -y, -z'
'x, -y-1/2, z-1/2'

loop_
_atom_site_label
_atom_site_type_symbol
_atom_site_fract_x
_atom_site_fract_y
_atom_site_fract_z
_atom_site_U_iso_or_equiv
_atom_site_adp_type
_atom_site_occupancy
_atom_site_symmetry_multiplicity
_atom_site_calc_flag
_atom_site_refinement_flags
Bi1 Bi 0.49718(2) 0.101431(8) 0.856486(19) 0.01961(8) Uani 1 1 d .
I1 I 0.26508(4) 0.131680(15) 0.61257(4) 0.02960(10) Uani 1 1 d .
I2 I 0.70598(4) 0.063199(16) 1.09590(4) 0.03106(11) Uani 1 1 d .
O1 O 0.7059(4) 0.09250(14) 0.7070(4) 0.0227(8) Uani 1 1 d .
O2 O 0.3626(4) 0.16764(15) 0.9924(4) 0.0241(8) Uani 1 1 d .
C1 C 0.6155(6) 0.1847(2) 0.8475(5) 0.0196(11) Uani 1 1 d .
C2 C 0.7389(6) 0.1909(2) 0.7669(5) 0.0235(11) Uani 1 1 d .
C3 C 0.8016(7) 0.2451(2) 0.7517(6) 0.0306(13) Uani 1 1 d .
H3 H 0.8822 0.2503 0.6960 0.037 Uiso 1 1 calc R
C4 C 0.7444(7) 0.2915(2) 0.8193(6) 0.0306(13) Uani 1 1 d .
H4 H 0.7876 0.3275 0.8090 0.037 Uiso 1 1 calc R
C5 C 0.6232(6) 0.2845(2) 0.9019(6) 0.0268(12) Uani 1 1 d .
H5 H 0.5850 0.3158 0.9463 0.032 Uiso 1 1 calc R
C6 C 0.5590(6) 0.2308(2) 0.9183(5) 0.0245(11) Uani 1 1 d .
C7 C 0.8061(7) 0.1407(2) 0.6998(6) 0.0269(12) Uani 1 1 d .
H7A H 0.8186 0.1497 0.6065 0.032 Uiso 1 1 calc R
H7B H 0.9084 0.1318 0.7432 0.032 Uiso 1 1 calc R
C8 C 0.7581(6) 0.0386(2) 0.6459(5) 0.0249(12) Uani 1 1 d .
C9 C 0.6250(7) -0.0025(2) 0.6655(6) 0.0276(12) Uani 1 1 d .
H9A H 0.6217 -0.0107 0.7593 0.041 Uiso 1 1 calc R
H9B H 0.6412 -0.0372 0.6177 0.041 Uiso 1 1 calc R
H9C H 0.5278 0.0145 0.6319 0.041 Uiso 1 1 calc R
C10 C 0.9100(7) 0.0186(3) 0.7193(7) 0.0357(14) Uani 1 1 d .
H10A H 0.9925 0.0447 0.7020 0.054 Uiso 1 1 calc R
H10B H 0.9354 -0.0187 0.6882 0.054 Uiso 1 1 calc R
H10C H 0.8984 0.0173 0.8139 0.054 Uiso 1 1 calc R
C11 C 0.7754(8) 0.0490(3) 0.4970(6) 0.0384(15) Uani 1 1 d .
H11A H 0.6814 0.0660 0.4566 0.058 Uiso 1 1 calc R
H11B H 0.7934 0.0133 0.4537 0.058 Uiso 1 1 calc R
H11C H 0.8622 0.0740 0.4871 0.058 Uiso 1 1 calc R
C12 C 0.4315(7) 0.2229(2) 1.0108(6) 0.0337(14) Uani 1 1 d .
H12A H 0.4742 0.2271 1.1031 0.040 Uiso 1 1 calc R
H12B H 0.3521 0.2520 0.9928 0.040 Uiso 1 1 calc R
C13 C 0.2119(6) 0.1580(2) 1.0540(6) 0.0260(12) Uani 1 1 d .
C14 C 0.0897(7) 0.1972(3) 0.9883(6) 0.0364(14) Uani 1 1 d .
H14A H 0.1051 0.2350 1.0236 0.055 Uiso 1 1 calc R
H14B H -0.0124 0.1838 1.0063 0.055 Uiso 1 1 calc R
H14C H 0.0984 0.1977 0.8931 0.055 Uiso 1 1 calc R
C15 C 0.2361(9) 0.1680(3) 1.2039(6) 0.0468(17) Uani 1 1 d .
H15A H 0.3213 0.1448 1.2408 0.070 Uiso 1 1 calc R
H15B H 0.1425 0.1580 1.2451 0.070 Uiso 1 1 calc R
H15C H 0.2598 0.2075 1.2207 0.070 Uiso 1 1 calc R
C16 C 0.1741(7) 0.0958(2) 1.0222(6) 0.0323(14) Uani 1 1 d .
H16A H 0.1687 0.0901 0.9268 0.048 Uiso 1 1 calc R
H16B H 0.0754 0.0862 1.0551 0.048 Uiso 1 1 calc R
H16C H 0.2545 0.0719 1.0645 0.048 Uiso 1 1 calc R

loop_
_atom_site_aniso_label
_atom_site_aniso_U_11
_atom_site_aniso_U_22
_atom_site_aniso_U_33
_atom_site_aniso_U_23
_atom_site_aniso_U_13
_atom_site_aniso_U_12
Bi1 0.01999(11) 0.01837(11) 0.02077(11) -0.00058(7) 0.00357(8) -0.00084(7)
I1 0.0317(2) 0.0296(2) 0.0272(2) 0.00329(15) 0.00062(16) -0.00320(15)
I2 0.0333(2) 0.0334(2) 0.0261(2) 0.00248(15) -0.00026(16) 0.00196(16)
O1 0.024(2) 0.0207(18) 0.024(2) -0.0026(15) 0.0051(16) -0.0015(15)
O2 0.023(2) 0.0218(18) 0.028(2) -0.0029(15) 0.0062(16) -0.0002(15)
C1 0.019(3) 0.018(2) 0.021(3) 0.000(2) 0.000(2) -0.004(2)
C2 0.020(3) 0.026(3) 0.025(3) 0.003(2) -0.001(2) -0.004(2)
C3 0.032(3) 0.031(3) 0.029(3) 0.005(2) 0.006(3) -0.006(2)
C4 0.038(3) 0.019(3) 0.035(3) 0.002(2) 0.003(3) -0.001(2)
C5 0.025(3) 0.025(3) 0.030(3) -0.002(2) 0.000(2) 0.000(2)
C6 0.024(3) 0.023(3) 0.026(3) -0.003(2) 0.001(2) 0.001(2)
C7 0.025(3) 0.026(3) 0.030(3) -0.001(2) 0.006(2) -0.001(2)
C8 0.029(3) 0.025(3) 0.021(3) -0.002(2) 0.007(2) 0.001(2)
C9 0.029(3) 0.025(3) 0.029(3) -0.005(2) 0.005(2) -0.001(2)
C10 0.030(3) 0.030(3) 0.047(4) -0.001(3) 0.005(3) 0.003(3)
C11 0.057(4) 0.040(4) 0.020(3) -0.006(3) 0.012(3) -0.008(3)
C12 0.034(3) 0.032(3) 0.037(3) -0.011(3) 0.010(3) -0.007(3)
C13 0.021(3) 0.035(3) 0.023(3) -0.004(2) 0.007(2) 0.003(2)
C14 0.030(3) 0.042(4) 0.037(4) -0.001(3) 0.008(3) 0.005(3)
C15 0.051(4) 0.063(5) 0.028(3) 0.003(3) 0.009(3) -0.005(4)
C16 0.029(3) 0.032(3) 0.037(4) 0.003(3) 0.008(3) -0.003(2)

loop_
_atom_type_symbol
_atom_type_description
_atom_type_scat_dispersion_real
_atom_type_scat_dispersion_imag
_atom_type_scat_source
C C 0.0033 0.0016 'International Tables Vol C Tables 4.2.6.8 and 6.1.1.4'
H H 0.0000 0.0000 'International Tables Vol C Tables 4.2.6.8 and 6.1.1.4'
O O 0.0106 0.0060 'International Tables Vol C Tables 4.2.6.8 and 6.1.1.4'
I I -0.4742 1.8119 'International Tables Vol C Tables 4.2.6.8 and 6.1.1.4'
Bi Bi -4.1077 10.2566 'International Tables Vol C Tables 4.2.6.8 and 6.1.1.4'

loop_
_geom_angle_atom_site_label_1
_geom_angle_atom_site_label_2
_geom_angle_atom_site_label_3
_geom_angle
C1 Bi1 O2 72.29(16)
C1 Bi1 O1 71.79(15)
O2 Bi1 O1 144.02(12)
C1 Bi1 I2 92.85(13)
O2 Bi1 I2 91.43(9)
O1 Bi1 I2 92.41(9)
C1 Bi1 I1 91.94(13)
O2 Bi1 I1 89.41(9)
O1 Bi1 I1 89.71(9)
I2 Bi1 I1 175.163(12)
C7 O1 C8 116.7(4)
C7 O1 Bi1 116.1(3)
C8 O1 Bi1 125.9(3)
C12 O2 C13 116.6(4)
C12 O2 Bi1 116.3(3)
C13 O2 Bi1 127.0(3)
C2 C1 C6 121.6(5)
C2 C1 Bi1 119.4(4)
C6 C1 Bi1 119.0(4)
C1 C2 C3 118.4(5)
C1 C2 C7 121.2(5)
C3 C2 C7 120.3(5)
C4 C3 C2 120.5(5)
C4 C3 H3 119.7
C2 C3 H3 119.7
C5 C4 C3 120.4(5)
C5 C4 H4 119.8
C3 C4 H4 119.8
C4 C5 C6 120.0(5)
C4 C5 H5 120.0
C6 C5 H5 120.0
C5 C6 C1 119.0(5)
C5 C6 C12 120.0(5)
C1 C6 C12 121.0(5)
O1 C7 C2 110.3(4)
O1 C7 H7A 109.6
C2 C7 H7A 109.6
O1 C7 H7B 109.6
C2 C7 H7B 109.6
H7A C7 H7B 108.1
O1 C8 C10 109.8(4)
O1 C8 C9 103.4(4)
C10 C8 C9 111.6(5)
O1 C8 C11 108.7(4)
C10 C8 C11 111.9(5)
C9 C8 C11 111.0(5)
C8 C9 H9A 109.5
C8 C9 H9B 109.5
H9A C9 H9B 109.5
C8 C9 H9C 109.5
H9A C9 H9C 109.5
H9B C9 H9C 109.5
C8 C10 H10A 109.5
C8 C10 H10B 109.5
H10A C10 H10B 109.5
C8 C10 H10C 109.5
H10A C10 H10C 109.5
H10B C10 H10C 109.5
C8 C11 H11A 109.5
C8 C11 H11B 109.5
H11A C11 H11B 109.5
C8 C11 H11C 109.5
H11A C11 H11C 109.5
H11B C11 H11C 109.5
O2 C12 C6 110.3(4)
O2 C12 H12A 109.6
C6 C12 H12A 109.6
O2 C12 H12B 109.6
C6 C12 H12B 109.6
H12A C12 H12B 108.1
O2 C13 C14 108.9(4)
O2 C13 C15 109.2(5)
C14 C13 C15 111.9(5)
O2 C13 C16 103.7(4)
C14 C13 C16 111.4(5)
C15 C13 C16 111.5(5)
C13 C14 H14A 109.5
C13 C14 H14B 109.5
H14A C14 H14B 109.5
C13 C14 H14C 109.5
H14A C14 H14C 109.5
H14B C14 H14C 109.5
C13 C15 H15A 109.5
C13 C15 H15B 109.5
H15A C15 H15B 109.5
C13 C15 H15C 109.5
H15A C15 H15C 109.5
H15B C15 H15C 109.5
C13 C16 H16A 109.5
C13 C16 H16B 109.5
H16A C16 H16B 109.5
C13 C16 H16C 109.5
H16A C16 H16C 109.5
H16B C16 H16C 109.5

loop_
_geom_bond_atom_site_label_1
_geom_bond_atom_site_label_2
_geom_bond_distance
Bi1 C1 2.206(5)
Bi1 O2 2.416(3)
Bi1 O1 2.430(4)
Bi1 I2 3.0096(4)
Bi1 I1 3.1050(4)
O1 C7 1.425(6)
O1 C8 1.488(6)
O2 C12 1.431(6)
O2 C13 1.492(6)
C1 C2 1.388(7)
C1 C6 1.399(7)
C2 C3 1.394(8)
C2 C7 1.493(8)
C3 C4 1.391(8)
C3 H3 0.9300
C4 C5 1.388(8)
C4 H4 0.9300
C5 C6 1.389(8)
C5 H5 0.9300
C6 C12 1.499(8)
C7 H7A 0.9700
C7 H7B 0.9700
C8 C10 1.518(8)
C8 C9 1.519(8)
C8 C11 1.527(7)
C9 H9A 0.9600
C9 H9B 0.9600
C9 H9C 0.9600
C10 H10A 0.9600
C10 H10B 0.9600
C10 H10C 0.9600
C11 H11A 0.9600
C11 H11B 0.9600
C11 H11C 0.9600
C12 H12A 0.9700
C12 H12B 0.9700
C13 C14 1.506(8)
C13 C15 1.514(8)
C13 C16 1.521(8)
C14 H14A 0.9600
C14 H14B 0.9600
C14 H14C 0.9600
C15 H15A 0.9600
C15 H15B 0.9600
C15 H15C 0.9600
C16 H16A 0.9600
C16 H16B 0.9600
C16 H16C 0.9600
